data_4078346
loop_
_publ_author_name
'Caselli, Alessandro'
'Giannini, Luca'
'Solari, Euro'
'Floriani, Carlo'
'Re, Nazzareno'
'Chiesi-Villa, Angiola'
'Rizzoli, Corrado'

_publ_section_title
;
 Zirconium&#x2212;Butadiene Bonded over a Planar Set of Oxygens Derived
 from Calix[4]arene and Its Behavior as a Source of Zirconium(II)
;
_journal_issue 25
_journal_name_full Organometallics
_journal_page_first 5457
_journal_paper_doi 10.1021/om970624m
_journal_volume 16
_journal_year 1997
_chemical_formula_sum 'C71 H87 N O4 Zr'
_chemical_formula_weight 1109.69
_space_group_IT_number 14
_symmetry_cell_setting monoclinic
_symmetry_space_group_name_Hall '-P 2yn'
_symmetry_space_group_name_H-M 'P 1 21/n 1'
_atom_sites_solution_hydrogens geom
_atom_sites_solution_primary direct
_atom_sites_solution_secondary difmap
_cell_angle_alpha 90.00(0)
_cell_angle_beta 90.15(1)
_cell_angle_gamma 90.00(0)
_cell_formula_units_Z 4.00
_cell_length_a 15.559(2)
_cell_length_b 16.936(2)
_cell_length_c 23.580(4)
_cell_measurement_reflns_used 143
_cell_measurement_temperature 25
_cell_measurement_theta_max 36.0
_cell_measurement_theta_min 18.2
_cell_volume 6213.5(15)
_computing_cell_refinement 'TEXSAN Software'
_computing_data_collection 'TEXSAN Software'
_computing_data_reduction 'TEXSAN Software'
_computing_structure_refinement 'SHELXS-93 (Sheldrick, 1993)'
_computing_structure_solution 'SHELXS-76 (Sheldrick, 1976)'
_diffrn_ambient_temperature 143
_diffrn_measurement_device 'Rigaku AFC6S'
_diffrn_measurement_method omega/2theta
_diffrn_radiation_monochromator graphite
_diffrn_radiation_source 'fine-focus sealed tube'
_diffrn_radiation_type CuK\a
_diffrn_radiation_wavelength 1.54178
_diffrn_reflns_av_R_equivalents 0.2158
_diffrn_reflns_av_sigmaI/netI 0.3230
_diffrn_reflns_limit_h_max 17
_diffrn_reflns_limit_h_min 0
_diffrn_reflns_limit_k_max 19
_diffrn_reflns_limit_k_min 0
_diffrn_reflns_limit_l_max 28
_diffrn_reflns_limit_l_min -28
_diffrn_reflns_number 10140
_diffrn_reflns_theta_max 70.43
_diffrn_reflns_theta_min 3.21
_diffrn_standards_decay_% 1.8
_diffrn_standards_interval_count 150
_diffrn_standards_number 3
_exptl_absorpt_coefficient_mu 1.8076
_exptl_absorpt_correction_T_max 1.000
_exptl_absorpt_correction_T_min 0.661
_exptl_absorpt_correction_type 'North et al. 1968'
_exptl_crystal_colour pale_yellow
_exptl_crystal_density_diffrn 1.1862
_exptl_crystal_description irregular_prism
_exptl_crystal_F_000 2368.0
_exptl_crystal_size_max 0.44
_exptl_crystal_size_mid 0.32
_exptl_crystal_size_min 0.18
_refine_diff_density_max 1.568
_refine_diff_density_min -.904
_refine_diff_density_rms .121
_refine_ls_extinction_method none
_refine_ls_goodness_of_fit_all 1.012
_refine_ls_goodness_of_fit_obs 1.238
_refine_ls_hydrogen_treatment 'not refined'
_refine_ls_matrix_type full
_refine_ls_number_parameters 630
_refine_ls_number_reflns 7317
_refine_ls_number_restraints 68
_refine_ls_restrained_S_all 1.137
_refine_ls_restrained_S_obs 1.227
_refine_ls_R_factor_all 0.3015
_refine_ls_R_factor_obs 0.0814
_refine_ls_shift/esd_max 0.017
_refine_ls_shift/esd_mean 0.001
_refine_ls_structure_factor_coef Fsqd
_refine_ls_weighting_details 'w=1/[\s^2^(Fo^2^)+(0.1282P)^2^+0.0000P] where P=(Fo^2^+2Fc^2^)/3'
_refine_ls_weighting_scheme calc
_refine_ls_wR_factor_all 0.2582
_refine_ls_wR_factor_obs 0.1971
_reflns_number_observed 3105
_reflns_number_total 9554
_reflns_observed_criterion >2sigma(I)
_cod_data_source_file om5457.cif
_cod_data_source_block COMPLEX_14
_cod_depositor_comments
;
The following automatic conversions were performed:

'_refine_ls_weighting_scheme' value 'calc
w=1/[\s^2^(Fo^2^)+(0.1282P)^2^+0.0000P] where P=(Fo^2^+2Fc^2^)/3' was
changed to 'calc'. New tag '_refine_ls_weighting_details' was
created. The value of the new tag was set to
'w=1/[\s^2^(Fo^2^)+(0.1282P)^2^+0.0000P] where P=(Fo^2^+2Fc^2^)/3'.

Automatic conversion script
Id: cif_fix_values 3143 2015-03-26 13:38:13Z robertas 
;
_cod_original_cell_volume 6213.(2)
_cod_original_sg_symbol_H-M 'P 21/N              '
_cod_database_code 4078346

loop_
_symmetry_equiv_pos_as_xyz
'x, y, z'
'-x+1/2, y+1/2, -z+1/2'
'-x, -y, -z'
'x-1/2, -y-1/2, z-1/2'

loop_
_atom_site_aniso_label
_atom_site_aniso_U_11
_atom_site_aniso_U_22
_atom_site_aniso_U_33
_atom_site_aniso_U_23
_atom_site_aniso_U_13
_atom_site_aniso_U_12
ZR1 0.0337(5) 0.0306(6) 0.0356(5) 0.0117(6) 0.0097(4) 0.0038(7)
O1 0.0298(46) 0.0256(47) 0.0600(58) -0.0006(42) 0.0095(43) -0.0006(38)
O2 0.0299(45) 0.0481(56) 0.0248(44) 0.0048(39) -0.0021(37) -0.0055(39)
O3 0.0322(45) 0.0442(52) 0.0287(45) 0.0036(39) 0.0107(38) 0.0003(40)
O4 0.0266(43) 0.0322(49) 0.0558(56) 0.0124(42) 0.0085(41) -0.0025(38)
N1 0.0582(77) 0.0399(70) 0.0659(79) 0.0258(60) 0.0126(64) -0.0004(59)
C1 0.0353(72) 0.0320(72) 0.0242(65) 0.0105(55) 0.0001(57) 0.0003(59)
C2 0.0292(66) 0.0330(72) 0.0303(67) 0.0104(55) 0.0070(55) -0.0045(57)
C3 0.0357(71) 0.0606(91) 0.0189(63) 0.0071(62) 0.0111(56) 0.0110(67)
C4 0.0494(79) 0.0322(76) 0.0130(56) 0.0043(48) 0.0046(56) -0.0008(57)
C5 0.0545(78) 0.0320(74) 0.0125(53) -0.0031(52) 0.0095(53) -0.0023(67)
C6 0.0400(77) 0.0482(86) 0.0273(70) 0.0140(63) 0.0071(62) -0.0102(68)
C7 0.0573(85) 0.0320(73) 0.0193(61) 0.0002(53) 0.0152(62) 0.0000(63)
C8 0.0312(66) 0.0443(82) 0.0159(59) -0.0032(52) 0.0067(52) -0.0110(55)
C9 0.0394(74) 0.0404(81) 0.0170(57) 0.0038(55) 0.0060(54) -0.0118(61)
C10 0.0525(84) 0.0234(68) 0.0377(73) 0.0001(58) 0.0109(65) -0.0124(61)
C11 0.0502(80) 0.0337(78) 0.0188(60) 0.0045(51) 0.0088(57) -0.0067(58)
C12 0.0301(69) 0.0447(83) 0.0232(64) 0.0105(58) -0.0008(56) -0.0029(61)
C13 0.0476(79) 0.0318(74) 0.0198(63) -0.0105(55) 0.0072(59) -0.0043(61)
C14 0.0199(63) 0.0555(88) 0.0348(73) 0.0051(63) 0.0069(58) 0.0065(61)
C15 0.0302(69) 0.0342(74) 0.0433(78) -0.0056(62) -0.0052(60) 0.0008(58)
C16 0.0236(62) 0.0500(82) 0.0239(65) 0.0075(58) -0.0006(54) -0.0126(58)
C17 0.0410(77) 0.0280(72) 0.0396(75) 0.0091(59) 0.0072(64) -0.0062(61)
C18 0.0548(85) 0.0493(85) 0.0164(63) -0.0017(58) -0.0013(62) 0.0109(73)
C19 0.0314(68) 0.0306(74) 0.0418(77) 0.0063(59) 0.0074(63) -0.0077(56)
C20 0.0327(71) 0.0473(85) 0.0349(76) 0.0098(65) 0.0068(62) 0.0058(63)
C21 0.0378(67) 0.0280(76) 0.0389(69) -0.0043(58) -0.0026(57) -0.0049(57)
C22 0.0277(63) 0.0219(72) 0.0365(69) -0.0028(51) -0.0114(56) -0.0103(50)
C23 0.0450(81) 0.0486(86) 0.0372(76) -0.0120(67) -0.0044(67) -0.0009(70)
C24 0.0498(82) 0.0193(67) 0.0487(84) -0.0034(60) -0.0063(69) -0.0055(60)
C25 0.0313(69) 0.0324(74) 0.0430(78) -0.0084(61) 0.0066(61) 0.0009(58)
C26 0.0317(68) 0.0224(64) 0.0467(78) 0.0019(59) 0.0006(62) 0.0072(56)
C27 0.0280(62) 0.0340(70) 0.0506(76) -0.0014(72) -0.0057(56) 0.0132(66)
C28 0.0428(77) 0.0347(72) 0.0417(76) 0.0194(61) 0.0089(63) -0.0055(60)
C29 0.0512(84) 0.0637(95) 0.0260(69) 0.0159(65) 0.0056(65) 0.0145(73)
C30 0.113(14) 0.075(12) 0.056(10) -0.010(9) 0.022(10) 0.056(11)
C31 0.075(12) 0.033(9) 0.140(17) 0.011(10) 0.013(11) 0.026(9)
C32 0.058(9) 0.074(12) 0.056(9) 0.003(8) 0.029(8) 0.006(8)
C33 0.0556(89) 0.0505(90) 0.0332(74) 0.0095(66) 0.0109(69) -0.0186(74)
C34 0.156(18) 0.035(9) 0.072(11) 0.031(8) 0.062(12) 0.039(10)
C35 0.105(15) 0.055(12) 0.107(14) 0.018(9) 0.062(12) 0.009(10)
C36 0.177(21) 0.035(10) 0.123(17) 0.036(10) -0.059(15) -0.056(12)
C37 0.054(10) 0.085(13) 0.054(10) 0.027(9) -0.003(8) -0.032(9)
C38 0.077(11) 0.108(14) 0.039(9) 0.009(9) -0.020(8) -0.052(11)
C41 0.0372(78) 0.0559(91) 0.0372(76) -0.0120(69) 0.0002(65) -0.0087(69)
C42 0.073(11) 0.068(12) 0.092(13) 0.034(10) -0.022(10) 0.000(10)
C43 0.085(12) 0.054(10) 0.048(9) 0.004(8) -0.010(9) 0.023(9)
C44 0.048(9) 0.070(11) 0.068(10) -0.019(9) -0.020(8) 0.000(8)
C45 0.0356(77) 0.0552(96) 0.0617(96) 0.0108(76) 0.0136(73) 0.0012(69)
C46 0.059(9) 0.020(7) 0.073(10) 0.003(7) 0.008(8) -0.005(7)
C47 0.091(14) 0.056(12) 0.136(18) 0.067(12) 0.017(13) 0.004(11)
C48 0.073(13) 0.042(12) 0.155(21) 0.029(12) -0.037(13) -0.003(9)
C49 0.067(12) 0.048(11) 0.130(18) -0.004(12) -0.004(12) 0.035(10)
C51 0.054(10) 0.059(10) 0.069(10) -0.014(9) 0.009(8) 0.011(8)
C61 0.034(7) 0.076(11) 0.049(8) 0.006(9) 0.000(6) 0.005(9)
C62 0.051(9) 0.052(10) 0.057(9) 0.003(7) 0.009(8) 0.006(7)
C63 0.094(13) 0.051(11) 0.047(9) 0.016(7) 0.004(9) -0.006(9)
C64 0.064(10) 0.065(11) 0.050(9) 0.008(8) 0.005(8) 0.015(9)
C65 0.045(9) 0.040(9) 0.091(13) 0.011(9) -0.009(9) -0.015(7)
C66 0.053(10) 0.091(13) 0.071(11) 0.051(10) 0.010(9) 0.002(9)

loop_
_atom_site_label
_atom_site_fract_x
_atom_site_fract_y
_atom_site_fract_z
_atom_site_U_iso_or_equiv
_atom_site_thermal_displace_type
_atom_site_type_symbol
_atom_site_calc_flag
_atom_site_calc_attached_atom
_atom_site_aniso_ratio
ZR1 -0.05206(7) 0.13214(6) 0.14634(5) 0.0333(3) aniso Zr . . 2.52
O1 0.0333(5) 0.0626(4) 0.1089(4) 0.0385(30) aniso O . . 2.46
O2 -0.1355(5) 0.0256(5) 0.1138(3) 0.0343(26) aniso O . . 2.15
O3 -0.0812(5) 0.0854(5) 0.2203(3) 0.0350(28) aniso O . . 2.35
O4 0.0600(5) 0.1798(5) 0.1995(3) 0.0382(29) aniso O . . 3.05
N1 -0.0190(7) 0.2249(6) 0.0868(5) 0.0546(46) aniso N . . 3.80
C1 0.0954(8) 0.0081(7) 0.0966(5) 0.0305(41) aniso C . . 2.32
C2 0.1791(7) 0.0228(7) 0.1140(5) 0.0308(38) aniso C . . 2.64
C3 0.2404(7) -0.0356(8) 0.1027(5) 0.0384(44) aniso C . . 5.03
C4 0.2214(8) -0.1088(7) 0.0782(4) 0.0316(43) aniso C . . 4.33
C5 0.1367(8) -0.1212(7) 0.0605(4) 0.0330(37) aniso C . . 5.61
C6 0.0733(8) -0.0637(8) 0.0696(5) 0.0385(46) aniso C . . 3.77
C7 -0.0187(8) -0.0778(7) 0.0527(5) 0.0362(45) aniso C . . 4.45
C8 -0.0724(7) -0.1069(7) 0.1032(4) 0.0304(41) aniso C . . 3.87
C9 -0.0684(8) -0.1860(7) 0.1207(5) 0.0322(43) aniso C . . 3.82
C10 -0.1140(8) -0.2145(7) 0.1669(5) 0.0378(44) aniso C . . 3.44
C11 -0.1611(8) -0.1569(7) 0.1976(5) 0.0342(42) aniso C . . 3.72
C12 -0.1680(7) -0.0794(7) 0.1831(5) 0.0327(42) aniso C . . 2.61
C13 -0.1233(8) -0.0537(7) 0.1347(5) 0.0331(40) aniso C . . 3.96
C14 -0.2175(7) -0.0218(8) 0.2200(5) 0.0367(42) aniso C . . 3.48
C15 -0.1711(8) 0.0004(7) 0.2734(5) 0.0359(42) aniso C . . 1.70
C16 -0.1885(7) -0.0335(7) 0.3257(5) 0.0325(41) aniso C . . 3.23
C17 -0.1451(8) -0.0147(7) 0.3752(5) 0.0362(44) aniso C . . 2.47
C18 -0.0803(8) 0.0438(8) 0.3699(5) 0.0401(43) aniso C . . 3.90
C19 -0.0591(7) 0.0810(7) 0.3187(5) 0.0346(41) aniso C . . 2.40
C20 -0.1040(8) 0.0562(8) 0.2719(5) 0.0383(47) aniso C . . 2.09
C21 0.0088(7) 0.1453(7) 0.3151(5) 0.0349(41) aniso C . . 1.71
C22 0.0913(7) 0.1127(6) 0.2889(5) 0.0287(37) aniso C . . 4.32
C23 0.1456(8) 0.0695(8) 0.3208(5) 0.0436(49) aniso C . . 2.00
C24 0.2226(8) 0.0363(7) 0.2998(5) 0.0393(46) aniso C . . 3.17
C25 0.2360(7) 0.0472(7) 0.2422(5) 0.0356(40) aniso C . . 1.99
C26 0.1837(7) 0.0916(7) 0.2086(5) 0.0336(43) aniso C . . 2.55
C27 0.1102(7) 0.1282(8) 0.2315(5) 0.0376(37) aniso C . . 3.14
C28 0.2007(8) 0.0993(7) 0.1442(5) 0.0397(44) aniso C . . 3.94
C29 0.2897(9) -0.1714(9) 0.0702(5) 0.0470(45) aniso C . . 3.88
C30 0.3402(12) -0.1809(10) 0.1258(7) 0.0813(72) aniso C . . 7.36
C31 0.2529(11) -0.2526(9) 0.0566(8) 0.0824(76) aniso C . . 7.00
C32 0.3526(9) -0.1482(9) 0.0238(6) 0.0628(56) aniso C . . 3.08
C33 -0.1152(9) -0.3052(8) 0.1808(5) 0.0464(50) aniso C . . 3.72
C34 -0.1348(13) -0.3218(9) 0.2431(7) 0.0875(79) aniso C . . 11.77
C35 -0.0290(12) -0.3441(9) 0.1703(8) 0.0893(75) aniso C . . 4.19
C36 -0.1820(15) -0.3438(9) 0.1470(9) 0.1118(88) aniso C . . 18.47
C37 -0.1618(8) -0.0602(8) 0.4313(6) 0.0645(60) aniso C . . 4.20
C38 -0.1033(10) -0.0353(10) 0.4770(6) 0.0748(66) aniso C . . 5.81
C39A -0.2489(17) -0.0231(25) 0.4491(19) 0.0434(44) iso C . . 2.22
C40A -0.1371(14) -0.1486(9) 0.4203(9) 0.0780(65) iso C . . 3.18
C39B -0.2584(11) -0.0553(24) 0.4446(17) 0.0622(59) iso C . . 2.76
C40B -0.1854(25) -0.1472(11) 0.4197(16) 0.0619(61) iso C . . 2.90
C41 0.2852(8) -0.0071(8) 0.3381(5) 0.0508(53) aniso C . . 2.49
C42 0.2416(11) -0.0807(10) 0.3640(7) 0.0505(53) aniso C . . 3.96
C43 0.3623(10) -0.0375(9) 0.3072(6) 0.0944(89) aniso C . . 9.72
C44 0.3176(9) 0.0523(9) 0.3824(6) 0.0901(94) aniso C . . 5.23
C45 -0.2037(8) 0.0275(8) 0.0733(6) 0.0816(80) aniso C . . 6.02
C46 0.0957(9) 0.2626(7) 0.2019(6) 0.0647(68) aniso C . . 10.52
C47 -0.0296(12) 0.3032(11) 0.0798(8) 0.0607(58) aniso C . . 2.10
C48 -0.0724(13) 0.3473(10) 0.1254(11) 0.0534(47) aniso C . . 2.30
C49 -0.1051(11) 0.3159(11) 0.1757(9) 0.0532(54) aniso C . . 1.55
C50 -0.1557(9) 0.2471(10) 0.1811(7) 0.0640(60) aniso C . . 2.99
C51 -0.1840(9) 0.1934(9) 0.1337(7) 0.0598(61) aniso C . . 1.77
C52A -0.0160(18) 0.3353(16) 0.0189(9) 0.0589(64) iso C . . 3.56
C53A 0.0041(28) 0.4233(17) 0.0092(18) 0.0715(65) iso C . . 4.92
C52B -0.0007(25) 0.3754(17) 0.0473(17) 0.087(13) iso C . . 0.00
C53B 0.0710(29) 0.3369(29) 0.0127(21) 0.107(17) iso C . . 0.00
C61 0.0288(8) -0.1379(10) 0.2923(5) 0.0345(69) aniso C . . 0.00
C62 0.0645(9) -0.1110(8) 0.2440(6) 0.0512(87) aniso C . . 0.00
C63 0.1271(11) -0.1546(9) 0.2200(6) 0.094(13) aniso C . . 0.00
C64 0.1585(10) -0.2243(9) 0.2439(6) 0.064(10) aniso C . . 0.00
C65 0.1215(9) -0.2515(8) 0.2934(7) 0.0454(91) aniso C . . 0.00
C66 0.0578(10) -0.2080(10) 0.3161(7) 0.0527(99) aniso C . . 0.00
C71A -0.0856(10) 0.2202(12) 0.4767(9) 0.111(11) iso C . . 0.00
C72A -0.1194(14) 0.2178(12) 0.5312(8) 0.123(11) iso C . . 0.00
C73A -0.1967(14) 0.2554(13) 0.5429(6) 0.1064(91) iso C . . 0.00
C74A -0.2403(11) 0.2953(12) 0.5002(9) 0.0938(86) iso C . . 0.00
C75A -0.2066(12) 0.2977(11) 0.4457(7) 0.0903(82) iso C . . 0.00
C76A -0.1292(13) 0.2601(12) 0.4339(6) 0.0882(78) iso C . . 0.00
C71B -0.0931(30) 0.2187(25) 0.4889(21) 0.096(18) iso C . . 0.00
C72B -0.0800(25) 0.2842(28) 0.5234(18) 0.082(15) iso C . . 0.00
C73B -0.1464(35) 0.3376(23) 0.5322(18) 0.110(19) iso C . . 0.00
C74B -0.2258(29) 0.3256(30) 0.5066(23) 0.113(18) iso C . . 0.00
C75B -0.2389(26) 0.2601(35) 0.4721(22) 0.135(20) iso C . . 0.00
C76B -0.1725(37) 0.2066(26) 0.4633(20) 0.117(18) iso C . . 0.00
C81A 0.0266(14) -0.4197(11) 0.3824(11) 0.0887(90) iso C . . 0.00
C82A -0.0090(17) -0.4650(15) 0.4255(7) 0.108(11) iso C . . 0.00
C83A -0.0543(18) -0.5334(14) 0.4123(9) 0.113(13) iso C . . 0.00
C84A -0.0641(15) -0.5563(12) 0.3561(11) 0.0859(87) iso C . . 0.00
C85A -0.0285(17) -0.5109(15) 0.3130(8) 0.108(11) iso C . . 0.00
C86A 0.0168(16) -0.4426(14) 0.3262(9) 0.101(11) iso C . . 0.00
C81B 0.0011(28) -0.4759(22) 0.3271(20) 0.138(17) iso C . . 0.00
C82B -0.0228(27) -0.5448(26) 0.2992(13) 0.096(14) iso C . . 0.00
C83B -0.0666(25) -0.6037(19) 0.3282(18) 0.102(15) iso C . . 0.00
C84B -0.0865(28) -0.5938(25) 0.3852(18) 0.156(19) iso C . . 0.00
C85B -0.0626(33) -0.5249(31) 0.4132(13) 0.135(19) iso C . . 0.00
C86B -0.0188(31) -0.4659(22) 0.3841(20) 0.135(16) iso C . . 0.00
H3 0.29940(0) -0.02340(0) 0.11240(0) 0.0600(0) iso H calc C3 1.00
H5 0.12020(0) -0.16880(0) 0.04370(0) 0.0600(0) iso H calc C5 1.00
H71 -0.02390(0) -0.11490(0) 0.02310(0) 0.0600(0) iso H calc C7 1.00
H72 -0.04490(0) -0.02700(0) 0.03960(0) 0.0600(0) iso H calc C7 1.00
H9 -0.03540(0) -0.22020(0) 0.10160(0) 0.0600(0) iso H calc C9 1.00
H11 -0.18780(0) -0.17170(0) 0.23290(0) 0.0600(0) iso H calc C11 1.00
H141 -0.22800(0) 0.02940(0) 0.20080(0) 0.0600(0) iso H calc C14 1.00
H142 -0.27320(0) -0.04060(0) 0.23230(0) 0.0600(0) iso H calc C14 1.00
H16 -0.22930(0) -0.07320(0) 0.32960(0) 0.0600(0) iso H calc C16 1.00
H18 -0.04670(0) 0.05880(0) 0.40570(0) 0.0600(0) iso H calc C18 1.00
H211 -0.00860(0) 0.19040(0) 0.29320(0) 0.0600(0) iso H calc C21 1.00
H212 0.02480(0) 0.16830(0) 0.35420(0) 0.0600(0) iso H calc C21 1.00
H23 0.13430(0) 0.06190(0) 0.36160(0) 0.0600(0) iso H calc C23 1.00
H25 0.28610(0) 0.02280(0) 0.22590(0) 0.0600(0) iso H calc C25 1.00
H281 0.16890(0) 0.14400(0) 0.13030(0) 0.0600(0) iso H calc C28 1.00
H282 0.26330(0) 0.11310(0) 0.13920(0) 0.0600(0) iso H calc C28 1.00
H301 0.30490(0) -0.19480(0) 0.15790(0) 0.0600(0) iso H calc C30 1.00
H302 0.36870(0) -0.12990(0) 0.13630(0) 0.0600(0) iso H calc C30 1.00
H303 0.38680(0) -0.21920(0) 0.12340(0) 0.0600(0) iso H calc C30 1.00
H311 0.20940(0) -0.26860(0) 0.08410(0) 0.0600(0) iso H calc C31 1.00
H312 0.29460(0) -0.29270(0) 0.05310(0) 0.0600(0) iso H calc C31 1.00
H313 0.22060(0) -0.25110(0) 0.01920(0) 0.0600(0) iso H calc C31 1.00
H321 0.39460(0) -0.19040(0) 0.01820(0) 0.0600(0) iso H calc C32 1.00
H322 0.38220(0) -0.10140(0) 0.03450(0) 0.0600(0) iso H calc C32 1.00
H323 0.32320(0) -0.14000(0) -0.01180(0) 0.0600(0) iso H calc C32 1.00
H341 -0.08470(0) -0.29570(0) 0.26850(0) 0.0600(0) iso H calc C34 1.00
H342 -0.13350(0) -0.37450(0) 0.25510(0) 0.0600(0) iso H calc C34 1.00
H343 -0.18430(0) -0.29470(0) 0.25840(0) 0.0600(0) iso H calc C34 1.00
H351 0.01580(0) -0.31720(0) 0.19450(0) 0.0600(0) iso H calc C35 1.00
H352 -0.01170(0) -0.33690(0) 0.13210(0) 0.0600(0) iso H calc C35 1.00
H353 -0.02860(0) -0.39810(0) 0.18070(0) 0.0600(0) iso H calc C35 1.00
H361 -0.23980(0) -0.31430(0) 0.15750(0) 0.0600(0) iso H calc C36 1.00
H362 -0.19170(0) -0.39560(0) 0.15740(0) 0.0600(0) iso H calc C36 1.00
H363 -0.17490(0) -0.33440(0) 0.10880(0) 0.0600(0) iso H calc C36 1.00
H421 0.19230(0) -0.06550(0) 0.38710(0) 0.0600(0) iso H calc C42 1.00
H422 0.28020(0) -0.11050(0) 0.39080(0) 0.0600(0) iso H calc C42 1.00
H423 0.22310(0) -0.11770(0) 0.33610(0) 0.0600(0) iso H calc C42 1.00
H431 0.40420(0) -0.06710(0) 0.33180(0) 0.0600(0) iso H calc C43 1.00
H431 0.39560(0) 0.00410(0) 0.28960(0) 0.0600(0) iso H calc C43 1.00
H432 0.34690(0) -0.07510(0) 0.27730(0) 0.0600(0) iso H calc C43 1.00
H441 0.27290(0) 0.07270(0) 0.40560(0) 0.0600(0) iso H calc C44 1.00
H442 0.34840(0) 0.09600(0) 0.36510(0) 0.0600(0) iso H calc C44 1.00
H443 0.36120(0) 0.02840(0) 0.40970(0) 0.0600(0) iso H calc C44 1.00
H451 -0.21180(0) 0.08440(0) 0.06150(0) 0.0600(0) iso H calc C45 1.00
H452 -0.25720(0) 0.01340(0) 0.09180(0) 0.0600(0) iso H calc C45 1.00
H453 -0.19130(0) -0.00250(0) 0.04300(0) 0.0600(0) iso H calc C45 1.00
H461 0.06210(0) 0.29840(0) 0.18130(0) 0.0600(0) iso H calc C46 1.00
H462 0.15520(0) 0.26400(0) 0.18780(0) 0.0600(0) iso H calc C46 1.00
H463 0.10000(0) 0.28200(0) 0.24180(0) 0.0600(0) iso H calc C46 1.00
H61 -0.01350(0) -0.10630(0) 0.31210(0) 0.0600(0) iso H calc C61 1.00
H62 0.04550(0) -0.06380(0) 0.22770(0) 0.0600(0) iso H calc C62 1.00
H63 0.15380(0) -0.13460(0) 0.18720(0) 0.0600(0) iso H calc C63 1.00
H64 0.20700(0) -0.25150(0) 0.22710(0) 0.0600(0) iso H calc C64 1.00
H65 0.13830(0) -0.30030(0) 0.31070(0) 0.0600(0) iso H calc C65 1.00
H66 0.03290(0) -0.22320(0) 0.35320(0) 0.0600(0) iso H calc C66 1.00

loop_
_atom_type_symbol
_atom_type_description
_atom_type_scat_dispersion_real
_atom_type_scat_dispersion_imag
_atom_type_scat_source
Zr Zr -.1862 2.2449 'International Tables Vol C Tables 4.2.6.8 and 6.1.1.4'
O O .0492 .0322 'International Tables Vol C Tables 4.2.6.8 and 6.1.1.4'
N N .0311 .0180 'International Tables Vol C Tables 4.2.6.8 and 6.1.1.4'
C C .0181 .0091 'International Tables Vol C Tables 4.2.6.8 and 6.1.1.4'
H H .0000 .0000 'International Tables Vol C Tables 4.2.6.8 and 6.1.1.4'

loop_
_geom_angle_atom_site_label_1
_geom_angle_atom_site_label_2
_geom_angle_atom_site_label_3
_geom_angle
_geom_angle_publ_flag
C50 ZR1 C51 34.4(5) yes
N1 ZR1 C51 78.7(5) yes
N1 ZR1 C50 79.3(5) yes
O4 ZR1 C51 125.8(4) yes
O4 ZR1 C50 92.0(4) yes
O4 ZR1 N1 85.3(3) yes
O3 ZR1 C51 95.0(4) yes
O3 ZR1 C50 83.1(4) yes
O3 ZR1 N1 156.9(4) yes
O3 ZR1 O4 80.4(3) yes
O2 ZR1 C51 79.3(4) yes
O2 ZR1 C50 109.1(4) yes
O2 ZR1 N1 118.4(4) yes
O2 ZR1 O4 150.2(3) yes
O2 ZR1 O3 81.5(3) yes
O1 ZR1 C51 143.3(5) yes
O1 ZR1 C50 168.3(4) yes
O1 ZR1 N1 89.0(4) yes
O1 ZR1 O4 86.8(3) yes
O1 ZR1 O3 108.1(3) yes
O1 ZR1 O2 76.6(3) yes
ZR1 O1 C1 165.7(8) yes
ZR1 O2 C45 127.6(7) yes
ZR1 O2 C13 122.1(6) yes
C13 O2 C45 110.3(9) yes
ZR1 O3 C20 177.1(8) yes
ZR1 O4 C46 128.8(7) yes
ZR1 O4 C27 120.0(7) yes
C27 O4 C46 110.9(9) yes
ZR1 N1 C47 140(1) yes
O1 C1 C6 120(1) yes
O1 C1 C2 119(1) yes
C2 C1 C6 121(1) yes
C1 C2 C28 120(1) yes
C1 C2 C3 117(1) yes
C3 C2 C28 123(1) yes
C2 C3 C4 124(1) yes
C3 C4 C29 122(1) yes
C3 C4 C5 117(1) yes
C5 C4 C29 121(1) yes
C4 C5 C6 121(1) yes
C1 C6 C5 120(1) yes
C5 C6 C7 121(1) yes
C1 C6 C7 119(1) yes
C6 C7 C8 111(1) yes
C7 C8 C13 121(1) yes
C7 C8 C9 120.7(9) yes
C9 C8 C13 119(1) yes
C8 C9 C10 123(1) yes
C9 C10 C33 121(1) yes
C9 C10 C11 115(1) yes
C11 C10 C33 124(1) yes
C10 C11 C12 125(1) yes
C11 C12 C14 121(1) yes
C11 C12 C13 118(1) yes
C13 C12 C14 121(1) yes
C8 C13 C12 121(1) yes
O2 C13 C12 120(1) yes
O2 C13 C8 119(1) yes
C12 C14 C15 114(1) yes
C14 C15 C20 120(1) yes
C14 C15 C16 123(1) yes
C16 C15 C20 117(1) yes
C15 C16 C17 124(1) yes
C16 C17 C37 121(1) yes
C16 C17 C18 116(1) yes
C18 C17 C37 123(1) yes
C17 C18 C19 124(1) yes
C18 C19 C21 122(1) yes
C18 C19 C20 116(1) yes
C20 C19 C21 122(1) yes
C15 C20 C19 124(1) yes
O3 C20 C19 118(1) yes
O3 C20 C15 117(1) yes
C19 C21 C22 110.4(9) yes
C21 C22 C27 120(1) yes
C21 C22 C23 120(1) yes
C23 C22 C27 120(1) yes
C22 C23 C24 123(1) yes
C23 C24 C41 122(1) yes
C23 C24 C25 115(1) yes
C25 C24 C41 123(1) yes
C24 C25 C26 124(1) yes
C25 C26 C28 121(1) yes
C25 C26 C27 120(1) yes
C27 C26 C28 119(1) yes
C22 C27 C26 117(1) yes
O4 C27 C26 122(1) yes
O4 C27 C22 121(1) yes
C2 C28 C26 111(1) yes
C4 C29 C32 111(1) yes
C4 C29 C31 113(1) yes
C4 C29 C30 109(1) yes
C31 C29 C32 109(1) yes
C30 C29 C32 108(1) yes
C30 C29 C31 106(1) yes
C10 C33 C36 109(1) yes
C10 C33 C35 112(1) yes
C10 C33 C34 113(1) yes
C35 C33 C36 110(1) yes
C34 C33 C36 107(1) yes
C34 C33 C35 105(1) yes
C17 C37 C40B 111(2) yes
C17 C37 C39B 108(1) yes
C17 C37 C40A 107(1) yes
C17 C37 C39A 100(2) yes
C17 C37 C38 112(1) yes
C39B C37 C40B 82(2) yes
C40A C37 C40B 28(1) yes
C40A C37 C39B 109(1) yes
C39A C37 C40B 103(2) yes
C39A C37 C39B 21(2) yes
C39A C37 C40A 130(2) yes
C38 C37 C40B 123(1) yes
C38 C37 C39B 116(2) yes
C38 C37 C40A 104(1) yes
C38 C37 C39A 103(2) yes
C37 C39A C39B 78(3) yes
C37 C40A C40B 74(2) yes
C37 C39B C39A 81(3) yes
C39A C39B C40B 130(4) yes
C37 C39B C40B 49(1) yes
C40A C40B C39B 126(3) yes
C37 C40B C39B 49(1) yes
C37 C40B C40A 78(2) yes
C24 C41 C44 107(1) yes
C24 C41 C43 113(1) yes
C24 C41 C42 110(1) yes
C43 C41 C44 107(1) yes
C42 C41 C44 114(1) yes
C42 C41 C43 106(1) yes
N1 C47 C52B 145(2) yes
N1 C47 C52A 116(2) yes
N1 C47 C48 118(2) yes
C52A C47 C52B 37(2) yes
C48 C47 C52B 95(2) yes
C48 C47 C52A 124(2) yes
C47 C48 C49 126(2) yes
C48 C49 C50 127(2) yes
ZR1 C50 C49 104(1) yes
C49 C50 C51 126(2) yes
ZR1 C50 C51 60.3(8) yes
ZR1 C51 C50 85.3(8) yes
C47 C52A C53B 104(3) yes
C47 C52A C52B 69(3) yes
C47 C52A C53A 120(2) yes
C52B C52A C53B 80(3) yes
C53A C52A C53B 76(3) yes
C53A C52A C52B 52(3) yes
C52A C53A C53B 47(2) yes
C52A C53A C52B 40(2) yes
C52B C53A C53B 57(3) yes
C52A C52B C53A 88(3) yes
C47 C52B C53A 159(4) yes
C47 C52B C52A 73(3) yes
C53A C52B C53B 81(3) yes
C52A C52B C53B 61(3) yes
C47 C52B C53B 98(3) yes
C53A C53B C52B 42(2) yes
C52A C53B C52B 39(2) yes
C52A C53B C53A 56(2) yes
C62 C61 C66 120(1) yes
C61 C62 C63 118(1) yes
C62 C63 C64 123(1) yes
C63 C64 C65 118(1) yes
C64 C65 C66 118(1) yes
C61 C66 C65 123(1) yes
C72B C71A C76B 109(3) yes
C71B C71A C76B 80(*) yes
C71B C71A C72B 55(9) yes
C76A C71A C76B 57(2) yes
C76A C71A C72B 102(2) yes
C76A C71A C71B 122(9) yes
C72A C71A C76B 81(3) yes
C72A C71A C72B 52(2) yes
C72A C71A C71B 3(8) yes
C72A C71A C76A 120(2) yes
C71A C72A C76B 50(2) yes
C71A C72A C72B 70(2) yes
C71A C72A C71B 1(2) yes
C71A C72A C73A 120(2) yes
C72B C72A C76B 100(3) yes
C71B C72A C76B 50(3) yes
C71B C72A C72B 71(3) yes
C73A C72A C76B 80(2) yes
C73A C72A C72B 92(3) yes
C73A C72A C71B 121(3) yes
C72A C73A C75B 99(2) yes
C72A C73A C74B 120(2) yes
C72A C73A C73B 87(2) yes
C72A C73A C72B 42(2) yes
C72A C73A C74A 120(2) yes
C74B C73A C75B 49(3) yes
C73B C73A C75B 90(3) yes
C73B C73A C74B 52(3) yes
C72B C73A C75B 96(2) yes
C72B C73A C74B 87(2) yes
C72B C73A C73B 45(2) yes
C74A C73A C75B 29(2) yes
C74A C73A C74B 22(2) yes
C74A C73A C73B 73(2) yes
C74A C73A C72B 99(2) yes
C73A C74A C76B 72(2) yes
C73A C74A C75B 102(4) yes
C73A C74A C74B 93(5) yes
C73A C74A C73B 60(2) yes
C73A C74A C75A 120(2) yes
C75B C74A C76B 34(3) yes
C74B C74A C76B 124(5) yes
C74B C74A C75B 141(7) yes
C73B C74A C76B 93(2) yes
C73B C74A C75B 124(3) yes
C73B C74A C74B 39(5) yes
C75A C74A C76B 55(2) yes
C75A C74A C75B 47(3) yes
C75A C74A C74B 94(6) yes
C75A C74A C73B 94(2) yes
C74A C75A C76B 82(2) yes
C74A C75A C75B 40(3) yes
C74A C75A C74B 22(2) yes
C74A C75A C76A 120(2) yes
C75B C75A C76B 56(3) yes
C74B C75A C76B 96(3) yes
C74B C75A C75B 62(3) yes
C76A C75A C76B 50(2) yes
C76A C75A C75B 105(3) yes
C76A C75A C74B 120(2) yes
C71A C76A C75A 120(1) yes
C75A C76A C76B 77(3) yes
C75A C76A C75B 31(2) yes
C75A C76A C71B 110(2) yes
C71A C76A C76B 62(2) yes
C71A C76A C75B 95(2) yes
C71A C76A C71B 10(2) yes
C75B C76A C76B 46(3) yes
C71B C76A C76B 56(3) yes
C71B C76A C75B 86(2) yes
C72A C71B C76A 129(4) yes
C71A C71B C76A 49(8) yes
C71A C71B C72A 176.1(8) yes
C76A C71B C76B 53(3) yes
C76A C71B C72B 100(3) yes
C72A C71B C76B 93(4) yes
C72A C71B C72B 62(3) yes
C71A C71B C76B 87(*) yes
C71A C71B C72B 114.8(4) yes
C72B C71B C76B 120(4) yes
C73A C72B C71B 79(3) yes
C72A C72B C71B 47(2) yes
C72A C72B C73A 46(2) yes
C71A C72B C71B 11(2) yes
C71A C72B C73A 87(2) yes
C71A C72B C72A 58(2) yes
C71B C72B C73B 120(4) yes
C73A C72B C73B 55(3) yes
C72A C72B C73B 101(4) yes
C71A C72B C73B 121(4) yes
C74A C73B C72B 106(3) yes
C73A C73B C72B 80(3) yes
C73A C73B C74A 48(1) yes
C72B C73B C74B 120(4) yes
C74A C73B C74B 15(2) yes
C73A C73B C74B 61(3) yes
C75A C74B C73B 106(4) yes
C74A C74B C73B 126(7) yes
C74A C74B C75A 64(5) yes
C73A C74B C73B 67(3) yes
C73A C74B C75A 103(3) yes
C73A C74B C74A 65(5) yes
C73B C74B C75B 120(4) yes
C75A C74B C75B 40(3) yes
C74A C74B C75B 24(4) yes
C73A C74B C75B 76(4) yes
C76A C75B C74B 98(3) yes
C75A C75B C74B 78(4) yes
C75A C75B C76A 44(3) yes
C74A C75B C74B 15(3) yes
C74A C75B C76A 112(4) yes
C74A C75B C75A 93(5) yes
C73A C75B C74B 56(3) yes
C73A C75B C76A 96(2) yes
C73A C75B C75A 114(4) yes
C73A C75B C74A 49(3) yes
C74B C75B C76B 120(5) yes
C76A C75B C76B 43(3) yes
C75A C75B C76B 87(4) yes
C74A C75B C76B 125(5) yes
C73A C75B C76B 81(3) yes
C71B C76B C75B 120(5) yes
C76A C76B C75B 91(4) yes
C76A C76B C71B 71(3) yes
C75A C76B C75B 37(3) yes
C75A C76B C71B 105(3) yes
C75A C76B C76A 53(2) yes
C74A C76B C75B 21(2) yes
C74A C76B C71B 100(3) yes
C74A C76B C76A 89(3) yes
C74A C76B C75A 43(1) yes
C72A C76B C75B 98(4) yes
C72A C76B C71B 37(2) yes
C72A C76B C76A 99(3) yes
C72A C76B C75A 105(3) yes
C72A C76B C74A 77(2) yes
C71A C76B C75B 125(4) yes
C71A C76B C71B 13(2) yes
C71A C76B C76A 61(3) yes
C71A C76B C75A 102(3) yes
C71A C76B C74A 106(3) yes
C71A C76B C72A 49(2) yes
C81B C81A C86B 56(3) yes
C86A C81A C86B 76(3) yes
C86A C81A C81B 21(2) yes
C82A C81A C86B 45(3) yes
C82A C81A C81B 99(2) yes
C82A C81A C86A 120(2) yes
C81A C82A C86B 49(3) yes
C81A C82A C85B 120(2) yes
C81A C82A C83A 120(2) yes
C85B C82A C86B 71(3) yes
C83A C82A C86B 72(3) yes
C83A C82A C85B 8(2) yes
C82A C83A C86B 41(2) yes
C82A C83A C85B 72(6) yes
C82A C83A C84B 163(3) yes
C82A C83A C84A 120(2) yes
C85B C83A C86B 74(5) yes
C84B C83A C86B 123(3) yes
C84B C83A C85B 112(5) yes
C84A C83A C86B 80(2) yes
C84A C83A C85B 104(2) yes
C84A C83A C84B 43(2) yes
C83A C84A C86B 51(2) yes
C83A C84A C85B 8(2) yes
C83A C84A C84B 64(3) yes
C83A C84A C83B 146(3) yes
C83A C84A C82B 140(3) yes
C83A C84A C81B 95(2) yes
C83A C84A C85A 120(2) yes
C85B C84A C86B 49(2) yes
C84B C84A C86B 115(3) yes
C84B C84A C85B 66(3) yes
C83B C84A C86B 154(3) yes
C83B C84A C85B 151(3) yes
C83B C84A C84B 86(4) yes
C82B C84A C86B 93(2) yes
C82B C84A C85B 141(3) yes
C82B C84A C84B 148(4) yes
C82B C84A C83B 63(3) yes
C81B C84A C86B 45(2) yes
C81B C84A C85B 94(3) yes
C81B C84A C84B 158(4) yes
C81B C84A C83B 111(3) yes
C81B C84A C82B 48(2) yes
C85A C84A C86B 69(2) yes
C85A C84A C85B 118(3) yes
C85A C84A C84B 174(3) yes
C85A C84A C83B 89(3) yes
C85A C84A C82B 26(2) yes
C85A C84A C81B 25(2) yes
C84A C85A C86B 66(2) yes
C84A C85A C83B 37(2) yes
C84A C85A C82B 86(4) yes
C84A C85A C81B 109(4) yes
C84A C85A C86A 120(2) yes
C83B C85A C86B 102(2) yes
C82B C85A C86B 142(4) yes
C82B C85A C83B 50(4) yes
C81B C85A C86B 45(4) yes
C81B C85A C83B 140(4) yes
C81B C85A C82B 138(6) yes
C86A C85A C86B 54(2) yes
C86A C85A C83B 153(2) yes
C86A C85A C82B 139(5) yes
C86A C85A C81B 13(3) yes
C81A C86A C85A 120(2) yes
C85A C86A C86B 78(2) yes
C85A C86A C82B 13(2) yes
C85A C86A C81B 17(5) yes
C81A C86A C86B 42(2) yes
C81A C86A C82B 127(2) yes
C81A C86A C81B 105(5) yes
C82B C86A C86B 87(2) yes
C81B C86A C86B 66(5) yes
C81B C86A C82B 21(5) yes
C85A C81B C86A 151(8) yes
C84A C81B C86A 156(6) yes
C84A C81B C85A 46(3) yes
C81A C81B C86A 54(4) yes
C81A C81B C85A 150(5) yes
C81A C81B C84A 105(3) yes
C86A C81B C86B 91(5) yes
C86A C81B C82B 149(6) yes
C85A C81B C86B 111(4) yes
C85A C81B C82B 19(3) yes
C84A C81B C86B 67(3) yes
C84A C81B C82B 53(2) yes
C81A C81B C86B 39(2) yes
C81A C81B C82B 156(4) yes
C82B C81B C86B 120(4) yes
C86A C82B C81B 9(2) yes
C85A C82B C81B 23(4) yes
C85A C82B C86A 28(3) yes
C84A C82B C81B 79(3) yes
C84A C82B C86A 88(2) yes
C84A C82B C85A 68(3) yes
C81B C82B C83B 120(3) yes
C86A C82B C83B 129(3) yes
C85A C82B C83B 108(5) yes
C84A C82B C83B 42(2) yes
C85A C83B C82B 22(2) yes
C84A C83B C82B 75(3) yes
C84A C83B C85A 54(2) yes
C82B C83B C84B 120(3) yes
C85A C83B C84B 100(3) yes
C84A C83B C84B 46(3) yes
C84A C84B C83B 48(3) yes
C83A C84B C83B 119(4) yes
C83A C84B C84A 73(3) yes
C83B C84B C85B 120(4) yes
C84A C84B C85B 72(4) yes
C83A C84B C85B 7(2) yes
C84A C85B C84B 41(2) yes
C83A C85B C84B 60(6) yes
C83A C85B C84A 69(5) yes
C82A C85B C84B 154(4) yes
C82A C85B C84A 119(4) yes
C82A C85B C83A 100(7) yes
C84B C85B C86B 120(4) yes
C84A C85B C86B 79(3) yes
C83A C85B C86B 99(7) yes
C82A C85B C86B 42(2) yes
C81B C86B C85B 120(4) yes
C86A C86B C85B 144(4) yes
C86A C86B C81B 24(2) yes
C85A C86B C85B 96(3) yes
C85A C86B C81B 25(2) yes
C85A C86B C86A 47(2) yes
C84A C86B C85B 52(3) yes
C84A C86B C81B 68(3) yes
C84A C86B C86A 92(2) yes
C84A C86B C85A 45(1) yes
C83A C86B C85B 8(2) yes
C83A C86B C81B 116(3) yes
C83A C86B C86A 140(3) yes
C83A C86B C85A 94(2) yes
C83A C86B C84A 49(2) yes
C82A C86B C85B 66(3) yes
C82A C86B C81B 157(5) yes
C82A C86B C86A 146(5) yes
C82A C86B C85A 156(4) yes
C82A C86B C84A 116(4) yes
C82A C86B C83A 67(3) yes
C81A C86B C85B 152(5) yes
C81A C86B C81B 84(4) yes
C81A C86B C86A 62(3) yes
C81A C86B C85A 109(3) yes
C81A C86B C84A 151(4) yes
C81A C86B C83A 150(5) yes
C81A C86B C82A 86(4) yes

loop_
_geom_bond_atom_site_label_1
_geom_bond_atom_site_label_2
_geom_bond_distance
_geom_bond_publ_flag
ZR1 O1 1.984(8) yes
ZR1 O2 2.351(8) yes
ZR1 O3 1.969(8) yes
ZR1 O4 2.292(8) yes
ZR1 N1 2.17(1) yes
ZR1 C50 2.66(1) yes
ZR1 C51 2.32(1) yes
O1 C1 1.37(1) yes
O2 C13 1.44(1) yes
O2 C45 1.43(1) yes
O3 C20 1.36(1) yes
O4 C27 1.39(1) yes
O4 C46 1.51(1) yes
N1 C47 1.35(2) yes
C1 C2 1.39(1) yes
C1 C6 1.41(1) yes
C2 C3 1.40(1) yes
C2 C28 1.52(1) yes
C3 C4 1.40(1) yes
C4 C5 1.40(1) yes
C4 C29 1.51(1) yes
C5 C6 1.40(1) yes
C6 C7 1.50(1) yes
C7 C8 1.54(1) yes
C8 C9 1.40(1) yes
C8 C13 1.41(1) yes
C9 C10 1.39(1) yes
C10 C11 1.42(1) yes
C10 C33 1.57(1) yes
C11 C12 1.36(1) yes
C12 C13 1.41(1) yes
C12 C14 1.52(1) yes
C14 C15 1.50(1) yes
C15 C16 1.39(1) yes
C15 C20 1.41(1) yes
C16 C17 1.38(1) yes
C17 C18 1.42(1) yes
C17 C37 1.55(1) yes
C18 C19 1.40(1) yes
C19 C20 1.37(1) yes
C19 C21 1.52(1) yes
C21 C22 1.53(1) yes
C22 C23 1.35(1) yes
C22 C27 1.41(1) yes
C23 C24 1.41(1) yes
C24 C25 1.39(1) yes
C24 C41 1.52(1) yes
C25 C26 1.36(1) yes
C26 C27 1.41(1) yes
C26 C28 1.55(1) yes
C29 C30 1.54(2) yes
C29 C31 1.52(2) yes
C29 C32 1.52(1) yes
C33 C34 1.53(2) yes
C33 C35 1.52(2) yes
C33 C36 1.46(2) yes
C37 C38 1.47(2) yes
C37 C39A 1.55(3) yes
C37 C40A 1.57(2) yes
C37 C39B 1.54(2) yes
C37 C40B 1.54(2) yes
C39A C39B 0.57(5) yes
C40A C40B 0.75(4) yes
C39B C40B 2.02(4) yes
C41 C42 1.55(2) yes
C41 C43 1.50(2) yes
C41 C44 1.53(1) yes
C47 C48 1.47(3) yes
C47 C52A 1.55(2) yes
C47 C52B 1.51(3) yes
C48 C49 1.40(3) yes
C49 C50 1.41(2) yes
C50 C51 1.51(2) yes
C52A C53A 1.54(4) yes
C52A C52B 0.98(4) yes
C52A C53B 1.36(5) yes
C53A C52B 1.21(5) yes
C53A C53B 1.80(5) yes
C52B C53B 1.53(6) yes
C61 C62 1.35(1) yes
C61 C66 1.39(2) yes
C62 C63 1.35(2) yes
C63 C64 1.40(2) yes
C64 C65 1.38(2) yes
C65 C66 1.35(2) yes
C71A C72A 1.39(2) yes
C71A C76A 1.39(2) yes
C71A C71B 0.31(5) yes
C71A C72B 1.55(5) yes
C71A C76B 1.41(5) yes
C72A C73A 1.39(3) yes
C72A C71B 1.08(5) yes
C72A C72B 1.29(5) yes
C72A C76B 1.81(5) yes
C73A C74A 1.39(2) yes
C73A C72B 1.94(4) yes
C73A C73B 1.62(4) yes
C73A C74B 1.53(5) yes
C73A C75B 1.79(5) yes
C74A C75A 1.39(2) yes
C74A C73B 1.79(5) yes
C74A C74B 0.58(5) yes
C74A C75B 0.89(5) yes
C74A C76B 2.03(5) yes
C75A C76A 1.39(2) yes
C75A C74B 1.54(5) yes
C75A C75B 1.02(5) yes
C75A C76B 1.68(4) yes
C76A C71B 1.58(5) yes
C76A C75B 1.93(4) yes
C76A C76B 1.33(5) yes
C71B C72B 1.39(6) yes
C71B C76B 1.39(7) yes
C72B C73B 1.39(6) yes
C73B C74B 1.39(7) yes
C74B C75B 1.39(7) yes
C75B C76B 1.39(7) yes
C81A C82A 1.39(3) yes
C81A C86A 1.39(3) yes
C81A C81B 1.66(5) yes
C81A C86B 1.05(4) yes
C82A C83A 1.39(3) yes
C82A C85B 1.34(5) yes
C82A C86B 0.99(5) yes
C83A C84A 1.39(3) yes
C83A C84B 1.31(4) yes
C83A C85B 0.19(5) yes
C83A C86B 1.43(4) yes
C84A C85A 1.39(3) yes
C84A C81B 1.83(4) yes
C84A C82B 1.50(4) yes
C84A C83B 1.04(4) yes
C84A C84B 1.00(4) yes
C84A C85B 1.45(4) yes
C84A C86B 1.81(4) yes
C85A C86A 1.39(3) yes
C85A C81B 0.82(4) yes
C85A C82B 0.67(4) yes
C85A C83B 1.72(4) yes
C85A C86B 1.85(5) yes
C86A C81B 0.62(4) yes
C86A C82B 1.94(4) yes
C86A C86B 1.53(5) yes
C81B C82B 1.39(5) yes
C81B C86B 1.39(6) yes
C82B C83B 1.39(5) yes
C83B C84B 1.39(6) yes
C84B C85B 1.39(6) yes
C85B C86B 1.39(6) yes
